data_1519939
loop_
_publ_author_name
'Pietikainen, Jarkko'
'Laitinen, Risto S.'
'Valkonen, Jussi'

_publ_section_title
;
 Preparation and Crystal Structure of [(Me3Si)2N]2TeCl2.
;
_journal_name_full 'Acta Chemica Scandinavica'
_journal_page_first 963
_journal_page_last 967
_journal_volume 53
_journal_year 1999
_chemical_formula_sum 'C12 H36 Cl2 N2 Si4 Te'
_chemical_formula_weight 519.29
_space_group_IT_number 14
_symmetry_cell_setting monoclinic
_symmetry_Int_Tables_number 14
_symmetry_space_group_name_Hall '-P 2ybc'
_symmetry_space_group_name_H-M 'P 1 21/c 1'
_cell_angle_alpha 90
_cell_angle_beta 91.05(3)
_cell_angle_gamma 90
_cell_formula_units_Z 4
_cell_length_a 8.517(2)
_cell_length_b 11.667(2)
_cell_length_c 24.376(5)
_cell_volume 2421.8(9)
_diffrn_ambient_temperature 173
_diffrn_radiation_probe x-ray
_diffrn_radiation_type MoK\a
_diffrn_radiation_wavelength 0.71069
_exptl_absorpt_coefficient_mu 1.644
_exptl_crystal_density_diffrn 1.424
_exptl_crystal_F_000 1056
_refine_ls_number_parameters 202
_refine_ls_number_reflns 2150
_refine_ls_R_factor_gt 0.0493
_refine_ls_wR_factor_gt 0.0917
_cod_data_source_file Acta-Chem-Scand-1999-53-963-967.cif
_cod_data_source_block 1
_cod_original_sg_symbol_H-M 'P 21/c'
_cod_database_code 1519939

loop_
_symmetry_equiv_pos_site_id
_symmetry_equiv_pos_as_xyz
1 x,y,z
2 -x,1/2+y,1/2-z
3 -x,-y,-z
4 x,1/2-y,1/2+z

loop_
_atom_site_label
_atom_site_type_symbol
_atom_site_thermal_displace_type
_atom_site_fract_x
_atom_site_fract_y
_atom_site_fract_z
_atom_site_occupancy
_atom_site_U_iso_or_equiv
_atom_site_calc_flag
_atom_site_refinement_flags
_atom_site_disorder_assembly
_atom_site_disorder_group
Te1 Te Uiso 0.25050(10) 0.46030(10) 0.06590(10) 1.000 0.0200(10) . . . .
Cl1 Cl Uiso -0.0406(3) 0.4225(2) 0.06230(10) 1.000 0.0300(10) . . . .
Cl2 Cl Uiso 0.5418(3) 0.4966(2) 0.07240(10) 1.000 0.0310(10) . . . .
Si1 Si Uiso 0.4323(3) 0.2653(2) 0.14580(10) 1.000 0.0310(10) . . . .
Si2 Si Uiso 0.2123(3) 0.1940(2) 0.04950(10) 1.000 0.0290(10) . . . .
Si3 Si Uiso 0.2865(3) 0.7040(2) 0.12000(10) 1.000 0.0280(10) . . . .
Si4 Si Uiso 0.0815(3) 0.5332(3) 0.18390(10) 1.000 0.0320(10) . . . .
N1 N Uiso 0.2892(8) 0.3036(6) 0.0934(3) 1.000 0.022(2) . . . .
N2 N Uiso 0.2160(8) 0.5626(6) 0.1303(3) 1.000 0.023(2) . . . .
C11 C Uiso 0.6266(10) 0.2232(9) 0.1160(4) 1.000 0.044(3) . . . .
C12 C Uiso 0.3493(12) 0.1390(8) 0.1838(4) 1.000 0.042(3) . . . .
C13 C Uiso 0.4722(12) 0.3801(8) 0.1970(4) 1.000 0.038(3) . . . .
C21 C Uiso 0.3576(12) 0.0752(8) 0.0407(5) 1.000 0.049(3) . . . .
C22 C Uiso 0.0293(12) 0.1291(8) 0.0760(4) 1.000 0.045(3) . . . .
C23 C Uiso 0.1823(11) 0.2502(8) -0.0214(4) 1.000 0.039(3) . . . .
C31 C Uiso 0.3089(12) 0.7337(8) 0.0459(4) 1.000 0.034(3) . . . .
C32 C Uiso 0.1402(12) 0.8125(8) 0.1436(4) 1.000 0.044(3) . . . .
C33 C Uiso 0.4747(12) 0.7300(9) 0.1581(4) 1.000 0.046(3) . . . .
C41 C Uiso 0.0470(12) 0.3765(9) 0.1983(4) 1.000 0.043(3) . . . .
C42 C Uiso -0.1151(11) 0.6017(9) 0.1719(4) 1.000 0.043(3) . . . .
C43 C Uiso 0.1734(12) 0.5948(9) 0.2485(4) 1.000 0.043(3) . . . .

loop_
_geom_angle_atom_site_label_1
_geom_angle_atom_site_label_2
_geom_angle_atom_site_label_3
_geom_angle
_geom_angle_site_symmetry_1
_geom_angle_site_symmetry_2
_geom_angle_site_symmetry_3
_geom_angle_publ_flag
Cl1 Te1 Cl2 178.34(14) . . . yes
Cl1 Te1 N1 90.5(2) . . . yes
Cl1 Te1 N2 88.5(2) . . . yes
Cl2 Te1 N1 88.6(2) . . . yes
Cl2 Te1 N2 90.5(2) . . . yes
N1 Te1 N2 108.2(3) . . . yes
N1 Si1 C11 112.2(4) . . . yes
N1 Si1 C12 106.7(4) . . . yes
N1 Si1 C13 114.2(4) . . . yes
C11 Si1 C12 109.0(5) . . . yes
C11 Si1 C13 107.2(5) . . . yes
C12 Si1 C13 107.4(4) . . . yes
N1 Si2 C21 111.3(4) . . . yes
N1 Si2 C22 112.6(4) . . . yes
N1 Si2 C23 110.3(4) . . . yes
C21 Si2 C22 107.4(4) . . . yes
C21 Si2 C23 103.5(5) . . . yes
C22 Si2 C23 111.4(4) . . . yes
N2 Si3 C31 110.7(4) . . . yes
N2 Si3 C32 110.8(4) . . . yes
N2 Si3 C33 111.8(4) . . . yes
C31 Si3 C32 104.7(4) . . . yes
C31 Si3 C33 110.7(5) . . . yes
C32 Si3 C33 107.9(5) . . . yes
N2 Si4 C41 115.2(4) . . . yes
N2 Si4 C42 112.8(4) . . . yes
N2 Si4 C43 106.0(4) . . . yes
C41 Si4 C42 107.5(5) . . . yes
C41 Si4 C43 106.1(5) . . . yes
C42 Si4 C43 108.9(5) . . . yes
Te1 N1 Si1 125.2(4) . . . yes
Te1 N1 Si2 113.8(4) . . . yes
Si1 N1 Si2 118.9(4) . . . yes
Te1 N2 Si3 112.9(4) . . . yes
Te1 N2 Si4 124.4(4) . . . yes
Si3 N2 Si4 120.3(4) . . . yes

loop_
_geom_bond_atom_site_label_1
_geom_bond_atom_site_label_2
_geom_bond_distance
_geom_bond_site_symmetry_1
_geom_bond_site_symmetry_2
_geom_bond_publ_flag
Te1 Cl1 2.518(3) . . yes
Te1 Cl2 2.519(3) . . yes
Te1 N1 1.973(7) . . yes
Te1 N2 1.998(7) . . yes
Si1 N1 1.805(8) . . yes
Si1 C11 1.885(9) . . yes
Si1 C12 1.885(10) . . yes
Si1 C13 1.858(10) . . yes
Si2 N1 1.784(8) . . yes
Si2 C21 1.873(10) . . yes
Si2 C22 1.859(10) . . yes
Si2 C23 1.862(10) . . yes
Si3 N2 1.775(7) . . yes
Si3 C31 1.853(10) . . yes
Si3 C32 1.874(10) . . yes
Si3 C33 1.863(10) . . yes
Si4 N2 1.787(8) . . yes
Si4 C41 1.886(11) . . yes
Si4 C42 1.874(10) . . yes
Si4 C43 1.888(10) . . yes

loop_
_geom_torsion_atom_site_label_1
_geom_torsion_atom_site_label_2
_geom_torsion_atom_site_label_3
_geom_torsion_atom_site_label_4
_geom_torsion
_geom_torsion_site_symmetry_1
_geom_torsion_site_symmetry_2
_geom_torsion_site_symmetry_3
_geom_torsion_site_symmetry_4
_geom_torsion_publ_flag
Cl1 Te1 N1 Si1 -140.2(4) . . . . no
Cl1 Te1 N1 Si2 56.9(4) . . . . no
Cl2 Te1 N1 Si1 38.4(4) . . . . no
Cl2 Te1 N1 Si2 -124.5(4) . . . . no
N2 Te1 N1 Si1 -51.7(5) . . . . no
N2 Te1 N1 Si2 145.4(4) . . . . no
Cl1 Te1 N2 Si3 -123.2(3) . . . . no
Cl1 Te1 N2 Si4 39.4(4) . . . . no
Cl2 Te1 N2 Si3 58.1(3) . . . . no
Cl2 Te1 N2 Si4 -139.3(4) . . . . no
N1 Te1 N2 Si3 146.9(4) . . . . no
N1 Te1 N2 Si4 -50.6(5) . . . . no
C11 Si1 N1 Te1 -92.7(6) . . . . no
C11 Si1 N1 Si2 69.4(6) . . . . no
C12 Si1 N1 Te1 148.0(5) . . . . no
C12 Si1 N1 Si2 -49.9(6) . . . . no
C13 Si1 N1 Te1 29.6(6) . . . . no
C13 Si1 N1 Si2 -168.3(5) . . . . no
C21 Si2 N1 Te1 135.4(5) . . . . no
C21 Si2 N1 Si1 -28.7(6) . . . . no
C22 Si2 N1 Te1 -104.0(5) . . . . no
C22 Si2 N1 Si1 91.9(5) . . . . no
C23 Si2 N1 Te1 21.1(5) . . . . no
C23 Si2 N1 Si1 -143.0(5) . . . . no
C31 Si3 N2 Te1 19.8(5) . . . . no
C31 Si3 N2 Si4 -143.6(5) . . . . no
C32 Si3 N2 Te1 135.5(4) . . . . no
C32 Si3 N2 Si4 -27.8(6) . . . . no
C33 Si3 N2 Te1 -104.0(5) . . . . no
C33 Si3 N2 Si4 92.6(5) . . . . no
C41 Si4 N2 Te1 29.7(6) . . . . no
C41 Si4 N2 Si3 -169.0(5) . . . . no
C42 Si4 N2 Te1 -94.3(6) . . . . no
C42 Si4 N2 Si3 67.1(6) . . . . no
C43 Si4 N2 Te1 146.7(5) . . . . no
C43 Si4 N2 Si3 -52.0(6) . . . . no
